data_9013159
loop_
_publ_author_name
'Kumar, S.'
'Krishnamurthy, A.'
'Srivastava, B. K.'
'Das, A.'
'Paranjpe, S. K.'

_publ_section_title
;
 Magnetization and neutron diffraction studies on FeCrP
;
_journal_name_full 'Pramana - Journal of Physics'
_journal_page_first 199
_journal_page_last 205
_journal_paper_doi 10.1007/BF02704973
_journal_volume 63
_journal_year 2004
_chemical_compound_source Synthetic
_chemical_formula_sum 'Cr Fe P'
_chemical_name_mineral Andreyivanovite
_space_group_IT_number 62
_symmetry_space_group_name_Hall '-P 2ac 2n'
_symmetry_space_group_name_H-M 'P n m a'
_cell_angle_alpha 90
_cell_angle_beta 90
_cell_angle_gamma 90
_cell_length_a 5.833
_cell_length_b 3.569
_cell_length_c 6.658
_cell_formula_units_Z 4
_cell_volume 138.606
_database_code_amcsd 0015325
_exptl_crystal_density_diffrn 6.652
_cod_original_formula_sum 'Fe Cr P'
_cod_database_code 9013159

loop_
_space_group_symop_operation_xyz
x,y,z
x,1/2-y,z
-x,1/2+y,-z
1/2-x,1/2+y,1/2+z
1/2+x,1/2-y,1/2-z
1/2+x,y,1/2-z
1/2-x,-y,1/2+z
-x,-y,-z

loop_
_atom_site_label
_atom_site_fract_x
_atom_site_fract_y
_atom_site_fract_z
Fe 0.14480 0.25000 0.56130
Cr 0.02720 0.25000 0.17150
P 0.76670 0.25000 0.62370

loop_
_cod_related_entry_id
_cod_related_entry_database
_cod_related_entry_code
1 AMCSD 0015325
